data_7246857
loop_
_publ_author_name
'Arias-G\'omez, Andres'
'Mac\'ias, Mario A.'
'Portilla, Jaime'

_publ_section_title
;
 Synthesis of structural analogues of Reversan by ester aminolysis: an
 access to pyrazolo[1,5-a]pyrimidines from chalcones
;
_journal_issue 24
_journal_name_full 'RSC Advances'
_journal_page_first 16377
_journal_page_last 16386
_journal_paper_doi 10.1039/D3RA02553E
_journal_volume 13
_journal_year 2023
_chemical_formula_moiety 'C26 H27 N5 O2'
_chemical_formula_sum 'C26 H27 N5 O2'
_chemical_formula_weight 441.52
_space_group_crystal_system orthorhombic
_space_group_IT_number 61
_space_group_name_Hall '-P 2ac 2ab'
_space_group_name_H-M_alt 'P b c a'
_atom_sites_solution_hydrogens mixed
_atom_sites_solution_primary iterative
_atom_sites_solution_secondary difmap
_audit_creation_method SHELXL-2018/3
_audit_update_record
;
2023-03-16 deposited with the CCDC.	2023-05-17 downloaded from the CCDC.
;
_cell_angle_alpha 90
_cell_angle_beta 90
_cell_angle_gamma 90
_cell_formula_units_Z 8
_cell_length_a 10.4658(8)
_cell_length_b 9.9343(8)
_cell_length_c 43.524(3)
_cell_measurement_reflns_used 6562
_cell_measurement_temperature 298(2)
_cell_measurement_theta_max 76.0790
_cell_measurement_theta_min 4.0630
_cell_volume 4525.2(6)
_computing_cell_refinement
;
CrysAlisPro, Agilent Technologies,
Version 1.171.37.35 (release 13-08-2014 CrysAlis171 .NET)
(compiled Aug 13 2014,18:06:01)
;
_computing_data_collection
;
CrysAlisPro, Agilent Technologies,
Version 1.171.37.35 (release 13-08-2014 CrysAlis171 .NET)
(compiled Aug 13 2014,18:06:01)
;
_computing_data_reduction
;
CrysAlisPro, Agilent Technologies,
Version 1.171.37.35 (release 13-08-2014 CrysAlis171 .NET)
(compiled Aug 13 2014,18:06:01)
;
_computing_molecular_graphics 'Mercury (Macrae et al., 2008)'
_computing_publication_material 'SHELXL-2014 (Sheldrick, 2015)'
_computing_structure_refinement 'SHELXL-2016/6 (Sheldrick, 2016)'
_computing_structure_solution 'Superflip (Palatinus & Chapuis, 2007)'
_diffrn_ambient_temperature 298(2)
_diffrn_detector 'CCD plate'
_diffrn_detector_area_resol_mean 10.6144
_diffrn_detector_type Atlas
_diffrn_measured_fraction_theta_full 1.000
_diffrn_measured_fraction_theta_max 0.987
_diffrn_measurement_device 'four-circle diffractometer'
_diffrn_measurement_device_type 'SuperNova, Dual, Cu at zero, Atlas'
_diffrn_measurement_method '\w scans'
_diffrn_radiation_type CuK\a
_diffrn_radiation_wavelength 1.54184
_diffrn_reflns_av_R_equivalents 0.0405
_diffrn_reflns_av_unetI/netI 0.0272
_diffrn_reflns_Laue_measured_fraction_full 1.000
_diffrn_reflns_Laue_measured_fraction_max 0.987
_diffrn_reflns_limit_h_max 13
_diffrn_reflns_limit_h_min -12
_diffrn_reflns_limit_k_max 12
_diffrn_reflns_limit_k_min -11
_diffrn_reflns_limit_l_max 54
_diffrn_reflns_limit_l_min -53
_diffrn_reflns_number 19705
_diffrn_reflns_point_group_measured_fraction_full 1.000
_diffrn_reflns_point_group_measured_fraction_max 0.987
_diffrn_reflns_theta_full 67.684
_diffrn_reflns_theta_max 76.343
_diffrn_reflns_theta_min 4.063
_diffrn_source 'SuperNova (Cu) micro-focus sealed X-ray Source'
_exptl_absorpt_coefficient_mu 0.677
_exptl_absorpt_correction_T_max 1.00000
_exptl_absorpt_correction_T_min 0.62462
_exptl_absorpt_correction_type multi-scan
_exptl_absorpt_process_details
;
CrysAlisPro, Agilent Technologies,
Version 1.171.37.35 (release 13-08-2014 CrysAlis171 .NET)
(compiled Aug 13 2014,18:06:01)
Empirical absorption correction using spherical harmonics,
 implemented in SCALE3 ABSPACK scaling algorithm.
;
_exptl_crystal_density_diffrn 1.296
_exptl_crystal_description parallelepiped
_exptl_crystal_F_000 1872
_exptl_crystal_size_max 0.210
_exptl_crystal_size_mid 0.200
_exptl_crystal_size_min 0.190
_refine_diff_density_max 0.248
_refine_diff_density_min -0.220
_refine_diff_density_rms 0.044
_refine_ls_extinction_method none
_refine_ls_goodness_of_fit_ref 1.041
_refine_ls_hydrogen_treatment mixed
_refine_ls_matrix_type full
_refine_ls_number_parameters 301
_refine_ls_number_reflns 4693
_refine_ls_number_restraints 0
_refine_ls_restrained_S_all 1.041
_refine_ls_R_factor_all 0.0573
_refine_ls_R_factor_gt 0.0537
_refine_ls_shift/su_max 0.000
_refine_ls_shift/su_mean 0.000
_refine_ls_structure_factor_coef Fsqd
_refine_ls_weighting_details 'w=1/[\s^2^(Fo^2^)+(0.0849P)^2^+1.0200P] where P=(Fo^2^+2Fc^2^)/3'
_refine_ls_weighting_scheme calc
_refine_ls_wR_factor_gt 0.1503
_refine_ls_wR_factor_ref 0.1551
_reflns_Friedel_coverage 0.000
_reflns_number_gt 4230
_reflns_number_total 4693
_reflns_threshold_expression 'I > 2\s(I)'
_cod_data_source_file d3ra02553e2.cif
_cod_data_source_block 5h
_cod_original_cell_volume 4525.3(6)
_cod_database_code 7246857
_shelx_shelxl_version_number 2018/3
_shelx_space_group_comment
;
The symmetry employed for this shelxl refinement is uniquely defined
by the following loop, which should always be used as a source of
symmetry information in preference to the above space-group names.
They are only intended as comments.
;
_shelx_estimated_absorpt_t_min 0.871
_shelx_estimated_absorpt_t_max 0.882

loop_
_space_group_symop_operation_xyz
'x, y, z'
'x, -y+1/2, z+1/2'
'-x+1/2, -y, z+1/2'
'x+1/2, -y+1/2, -z'
'-x, -y, -z'
'-x, y-1/2, -z-1/2'
'x-1/2, y, -z-1/2'
'-x-1/2, y-1/2, z'

loop_
_atom_site_label
_atom_site_type_symbol
_atom_site_fract_x
_atom_site_fract_y
_atom_site_fract_z
_atom_site_U_iso_or_equiv
_atom_site_adp_type
_atom_site_occupancy
_atom_site_site_symmetry_order
_atom_site_calc_flag
_atom_site_refinement_flags_posn
_atom_site_refinement_flags_adp
_atom_site_refinement_flags_occupancy
_atom_site_disorder_assembly
_atom_site_disorder_group
O1 O 0.16979(12) 0.51072(15) 0.39909(4) 0.0736(4) Uani 1 1 d . . . . .
H4 H 0.324(3) 0.261(3) 0.3886(6) 0.088 Uiso 1 1 d . U . . .
N1 N 0.53738(11) 0.29837(12) 0.39820(3) 0.0417(3) Uani 1 1 d . . . . .
C1 C 0.25988(14) 0.43127(17) 0.40029(4) 0.0484(4) Uani 1 1 d . . . . .
C2 C 0.37690(14) 0.46242(16) 0.41754(4) 0.0472(3) Uani 1 1 d . . . . .
O2 O 0.4466(2) 0.3706(2) 0.23275(4) 0.0994(6) Uani 1 1 d . . . . .
N2 N 0.57561(12) 0.47079(13) 0.43551(3) 0.0443(3) Uani 1 1 d . . . . .
C3 C 0.39636(17) 0.56942(19) 0.43771(4) 0.0577(4) Uani 1 1 d . . . . .
H3 H 0.332295 0.630169 0.442913 0.069 Uiso 1 1 calc R U . . .
N3 N 0.51429(14) 0.57721(16) 0.44888(4) 0.0581(4) Uani 1 1 d . . . . .
N4 N 0.26009(13) 0.31244(16) 0.38593(3) 0.0539(3) Uani 1 1 d . . . . .
C4 C 0.49593(13) 0.39962(15) 0.41598(3) 0.0415(3) Uani 1 1 d . . . . .
C5 C 0.66017(13) 0.26695(14) 0.39988(3) 0.0404(3) Uani 1 1 d . . . . .
N5 N 0.32098(15) 0.27388(16) 0.28663(4) 0.0610(4) Uani 1 1 d . . . . .
C6 C 0.74352(13) 0.33300(15) 0.42070(3) 0.0436(3) Uani 1 1 d . . . . .
H6 H 0.828090 0.304967 0.422135 0.052 Uiso 1 1 calc R U . . .
C7 C 0.70218(14) 0.43687(15) 0.43869(3) 0.0428(3) Uani 1 1 d . . . . .
C8 C 0.78481(15) 0.51576(15) 0.45949(4) 0.0463(3) Uani 1 1 d . . . . .
C10 C 0.98636(18) 0.62603(19) 0.46860(5) 0.0624(5) Uani 1 1 d . . . . .
H10 H 1.068664 0.647256 0.462161 0.075 Uiso 1 1 calc R U . . .
C9 C 0.90881(15) 0.54608(16) 0.45024(4) 0.0509(4) Uani 1 1 d . . . . .
H9 H 0.939796 0.512705 0.431722 0.061 Uiso 1 1 calc R U . . .
C13 C 0.74173(18) 0.56264(19) 0.48779(4) 0.0582(4) Uani 1 1 d . . . . .
H13 H 0.659665 0.541733 0.494452 0.070 Uiso 1 1 calc R U . . .
C12 C 0.8208(2) 0.6401(2) 0.50595(5) 0.0716(5) Uani 1 1 d . . . . .
H12 H 0.791999 0.669908 0.524989 0.086 Uiso 1 1 calc R U . . .
C11 C 0.9419(2) 0.6740(2) 0.49628(5) 0.0704(5) Uani 1 1 d . . . . .
H11 H 0.993375 0.728974 0.508377 0.085 Uiso 1 1 calc R U . . .
C24 C 0.3270(3) 0.4198(3) 0.24201(6) 0.0967(8) Uani 1 1 d . . . . .
H24A H 0.260297 0.368102 0.231975 0.116 Uiso 1 1 calc R U . . .
H24B H 0.318569 0.512731 0.235502 0.116 Uiso 1 1 calc R U . . .
C23 C 0.3091(3) 0.4117(2) 0.27638(6) 0.0789(6) Uani 1 1 d . . . . .
H23A H 0.372845 0.466855 0.286529 0.095 Uiso 1 1 calc R U . . .
H23B H 0.225346 0.446018 0.281836 0.095 Uiso 1 1 calc R U . . .
C22 C 0.30823(18) 0.2603(2) 0.31987(4) 0.0604(4) Uani 1 1 d . . . . .
H22A H 0.376151 0.310972 0.329687 0.072 Uiso 1 1 calc R U . . .
H22B H 0.319184 0.166424 0.325356 0.072 Uiso 1 1 calc R U . . .
C21 C 0.18102(17) 0.3089(2) 0.33225(4) 0.0612(4) Uani 1 1 d . . . . .
H21A H 0.112877 0.271807 0.319737 0.073 Uiso 1 1 calc R U . . .
H21B H 0.177252 0.406145 0.330550 0.073 Uiso 1 1 calc R U . . .
C20 C 0.15894(15) 0.2691(2) 0.36561(4) 0.0571(4) Uani 1 1 d . . . . .
H20A H 0.078889 0.307832 0.372530 0.069 Uiso 1 1 calc R U . . .
H20B H 0.151123 0.171937 0.366848 0.069 Uiso 1 1 calc R U . . .
C19 C 0.83460(15) 0.14164(17) 0.37275(4) 0.0525(4) Uani 1 1 d . . . . .
H19 H 0.894742 0.192782 0.383296 0.063 Uiso 1 1 calc R U . . .
C18 C 0.87486(17) 0.0471(2) 0.35168(5) 0.0600(4) Uani 1 1 d . . . . .
H18 H 0.961699 0.035486 0.348011 0.072 Uiso 1 1 calc R U . . .
C17 C 0.78729(18) -0.0300(2) 0.33606(4) 0.0605(4) Uani 1 1 d . . . . .
H17 H 0.814658 -0.093622 0.321821 0.073 Uiso 1 1 calc R U . . .
C16 C 0.65885(18) -0.0127(2) 0.34161(5) 0.0627(5) Uani 1 1 d . . . . .
H16 H 0.599449 -0.064907 0.331100 0.075 Uiso 1 1 calc R U . . .
C15 C 0.61745(15) 0.08209(18) 0.36275(4) 0.0532(4) Uani 1 1 d . . . . .
H15 H 0.530516 0.092643 0.366462 0.064 Uiso 1 1 calc R U . . .
C14 C 0.70531(14) 0.16149(14) 0.37844(3) 0.0419(3) Uani 1 1 d . . . . .
C26 C 0.4447(2) 0.2224(2) 0.27677(6) 0.0775(6) Uani 1 1 d . . . . .
H26A H 0.451994 0.128358 0.282486 0.093 Uiso 1 1 calc R U . . .
H26B H 0.512124 0.271712 0.287105 0.093 Uiso 1 1 calc R U . . .
C25 C 0.4605(3) 0.2362(3) 0.24251(6) 0.0993(8) Uani 1 1 d . . . . .
H25A H 0.544460 0.203770 0.236655 0.119 Uiso 1 1 calc R U . . .
H25B H 0.397324 0.180738 0.232236 0.119 Uiso 1 1 calc R U . . .

loop_
_atom_site_aniso_label
_atom_site_aniso_U_11
_atom_site_aniso_U_22
_atom_site_aniso_U_33
_atom_site_aniso_U_23
_atom_site_aniso_U_13
_atom_site_aniso_U_12
O1 0.0422(7) 0.0729(9) 0.1057(11) -0.0160(8) -0.0142(7) 0.0145(6)
N1 0.0334(6) 0.0426(6) 0.0490(6) -0.0039(5) 0.0007(5) -0.0010(5)
C1 0.0326(7) 0.0570(9) 0.0556(8) -0.0008(7) 0.0012(6) 0.0020(6)
C2 0.0363(7) 0.0529(8) 0.0523(8) -0.0058(6) 0.0008(6) 0.0039(6)
O2 0.1036(14) 0.1127(14) 0.0820(11) 0.0203(10) 0.0258(10) -0.0026(11)
N2 0.0375(6) 0.0461(6) 0.0494(6) -0.0082(5) -0.0016(5) 0.0021(5)
C3 0.0447(8) 0.0626(10) 0.0660(10) -0.0172(8) -0.0018(7) 0.0137(7)
N3 0.0481(8) 0.0607(8) 0.0656(9) -0.0216(7) -0.0049(6) 0.0106(6)
N4 0.0385(7) 0.0614(8) 0.0619(8) -0.0073(7) -0.0079(6) 0.0033(6)
C4 0.0337(7) 0.0454(7) 0.0453(7) -0.0027(6) 0.0002(5) -0.0002(5)
C5 0.0342(7) 0.0395(7) 0.0476(7) -0.0001(6) 0.0008(5) -0.0004(5)
N5 0.0607(9) 0.0641(9) 0.0584(8) 0.0020(7) 0.0000(7) -0.0055(7)
C6 0.0327(7) 0.0459(7) 0.0523(8) -0.0024(6) -0.0025(6) 0.0007(5)
C7 0.0367(7) 0.0450(7) 0.0468(7) -0.0009(6) -0.0030(5) -0.0015(6)
C8 0.0455(8) 0.0441(7) 0.0494(8) -0.0021(6) -0.0100(6) 0.0013(6)
C10 0.0506(9) 0.0576(10) 0.0789(12) 0.0084(9) -0.0197(8) -0.0090(8)
C9 0.0451(8) 0.0491(8) 0.0584(9) 0.0023(7) -0.0107(7) -0.0007(6)
C13 0.0544(9) 0.0635(10) 0.0567(9) -0.0110(8) -0.0070(7) 0.0009(8)
C12 0.0784(13) 0.0712(12) 0.0651(11) -0.0225(9) -0.0182(10) 0.0045(10)
C11 0.0735(12) 0.0588(10) 0.0790(13) -0.0119(9) -0.0306(10) -0.0073(9)
C24 0.0986(19) 0.115(2) 0.0765(15) 0.0300(14) 0.0018(13) 0.0047(16)
C23 0.0858(15) 0.0761(13) 0.0747(13) 0.0124(11) 0.0056(11) 0.0085(12)
C22 0.0568(10) 0.0639(10) 0.0605(10) 0.0038(8) -0.0024(8) 0.0010(8)
C21 0.0490(9) 0.0724(11) 0.0621(10) 0.0005(9) -0.0073(7) 0.0000(8)
C20 0.0390(8) 0.0691(10) 0.0632(10) -0.0031(8) -0.0056(7) -0.0093(7)
C19 0.0382(8) 0.0544(9) 0.0649(9) -0.0094(7) 0.0026(7) -0.0017(6)
C18 0.0433(8) 0.0670(11) 0.0696(11) -0.0097(8) 0.0082(8) 0.0067(8)
C17 0.0605(10) 0.0621(10) 0.0589(9) -0.0145(8) 0.0034(8) 0.0097(8)
C16 0.0558(10) 0.0660(11) 0.0664(11) -0.0230(9) -0.0053(8) -0.0016(8)
C15 0.0393(8) 0.0589(9) 0.0614(9) -0.0135(7) -0.0006(7) 0.0004(7)
C14 0.0368(7) 0.0411(7) 0.0478(7) -0.0004(6) 0.0009(5) 0.0002(6)
C26 0.0764(14) 0.0744(13) 0.0818(14) 0.0046(11) 0.0133(11) 0.0047(11)
C25 0.109(2) 0.1020(19) 0.0873(17) -0.0057(15) 0.0306(15) 0.0004(16)

loop_
_atom_type_symbol
_atom_type_description
_atom_type_scat_dispersion_real
_atom_type_scat_dispersion_imag
_atom_type_scat_source
C C 0.0181 0.0091 'International Tables Vol C Tables 4.2.6.8 and 6.1.1.4'
N N 0.0311 0.0180 'International Tables Vol C Tables 4.2.6.8 and 6.1.1.4'
O O 0.0492 0.0322 'International Tables Vol C Tables 4.2.6.8 and 6.1.1.4'
H H 0.0000 0.0000 'International Tables Vol C Tables 4.2.6.8 and 6.1.1.4'

loop_
_geom_angle_atom_site_label_1
_geom_angle_atom_site_label_2
_geom_angle_atom_site_label_3
_geom_angle
_geom_angle_site_symmetry_1
_geom_angle_site_symmetry_3
_geom_angle_publ_flag
C5 N1 C4 117.31(12) . . ?
O1 C1 N4 123.23(16) . . ?
O1 C1 C2 121.68(16) . . ?
N4 C1 C2 115.08(14) . . ?
C3 C2 C4 103.97(14) . . ?
C3 C2 C1 127.17(15) . . ?
C4 C2 C1 128.70(14) . . ?
C24 O2 C25 109.6(2) . . ?
N3 N2 C7 126.83(13) . . ?
N3 N2 C4 111.94(12) . . ?
C7 N2 C4 121.15(13) . . ?
N3 C3 C2 114.24(15) . . ?
N3 C3 H3 122.9 . . ?
C2 C3 H3 122.9 . . ?
C3 N3 N2 103.61(13) . . ?
C1 N4 C20 123.28(15) . . ?
C1 N4 H4 118.0(18) . . ?
C20 N4 H4 118.7(18) . . ?
N1 C4 N2 122.84(13) . . ?
N1 C4 C2 130.73(14) . . ?
N2 C4 C2 106.23(13) . . ?
N1 C5 C6 121.52(13) . . ?
N1 C5 C14 116.22(12) . . ?
C6 C5 C14 122.26(13) . . ?
C23 N5 C26 108.55(18) . . ?
C23 N5 C22 112.68(17) . . ?
C26 N5 C22 109.95(16) . . ?
C7 C6 C5 121.40(13) . . ?
C7 C6 H6 119.3 . . ?
C5 C6 H6 119.3 . . ?
C6 C7 N2 115.66(13) . . ?
C6 C7 C8 124.53(14) . . ?
N2 C7 C8 119.74(13) . . ?
C9 C8 C13 119.06(15) . . ?
C9 C8 C7 118.90(14) . . ?
C13 C8 C7 122.03(15) . . ?
C11 C10 C9 120.28(18) . . ?
C11 C10 H10 119.9 . . ?
C9 C10 H10 119.9 . . ?
C10 C9 C8 120.16(17) . . ?
C10 C9 H9 119.9 . . ?
C8 C9 H9 119.9 . . ?
C12 C13 C8 119.96(19) . . ?
C12 C13 H13 120.0 . . ?
C8 C13 H13 120.0 . . ?
C11 C12 C13 120.90(19) . . ?
C11 C12 H12 119.6 . . ?
C13 C12 H12 119.6 . . ?
C10 C11 C12 119.58(17) . . ?
C10 C11 H11 120.2 . . ?
C12 C11 H11 120.2 . . ?
O2 C24 C23 112.1(2) . . ?
O2 C24 H24A 109.2 . . ?
C23 C24 H24A 109.2 . . ?
O2 C24 H24B 109.2 . . ?
C23 C24 H24B 109.2 . . ?
H24A C24 H24B 107.9 . . ?
N5 C23 C24 110.2(2) . . ?
N5 C23 H23A 109.6 . . ?
C24 C23 H23A 109.6 . . ?
N5 C23 H23B 109.6 . . ?
C24 C23 H23B 109.6 . . ?
H23A C23 H23B 108.1 . . ?
N5 C22 C21 113.82(15) . . ?
N5 C22 H22A 108.8 . . ?
C21 C22 H22A 108.8 . . ?
N5 C22 H22B 108.8 . . ?
C21 C22 H22B 108.8 . . ?
H22A C22 H22B 107.7 . . ?
C22 C21 C20 112.96(15) . . ?
C22 C21 H21A 109.0 . . ?
C20 C21 H21A 109.0 . . ?
C22 C21 H21B 109.0 . . ?
C20 C21 H21B 109.0 . . ?
H21A C21 H21B 107.8 . . ?
N4 C20 C21 113.27(15) . . ?
N4 C20 H20A 108.9 . . ?
C21 C20 H20A 108.9 . . ?
N4 C20 H20B 108.9 . . ?
C21 C20 H20B 108.9 . . ?
H20A C20 H20B 107.7 . . ?
C18 C19 C14 120.85(15) . . ?
C18 C19 H19 119.6 . . ?
C14 C19 H19 119.6 . . ?
C17 C18 C19 120.34(16) . . ?
C17 C18 H18 119.8 . . ?
C19 C18 H18 119.8 . . ?
C18 C17 C16 119.62(16) . . ?
C18 C17 H17 120.2 . . ?
C16 C17 H17 120.2 . . ?
C17 C16 C15 120.46(17) . . ?
C17 C16 H16 119.8 . . ?
C15 C16 H16 119.8 . . ?
C16 C15 C14 120.31(15) . . ?
C16 C15 H15 119.8 . . ?
C14 C15 H15 119.8 . . ?
C19 C14 C15 118.41(14) . . ?
C19 C14 C5 121.57(13) . . ?
C15 C14 C5 119.99(13) . . ?
N5 C26 C25 111.0(2) . . ?
N5 C26 H26A 109.4 . . ?
C25 C26 H26A 109.4 . . ?
N5 C26 H26B 109.4 . . ?
C25 C26 H26B 109.4 . . ?
H26A C26 H26B 108.0 . . ?
O2 C25 C26 111.9(2) . . ?
O2 C25 H25A 109.2 . . ?
C26 C25 H25A 109.2 . . ?
O2 C25 H25B 109.2 . . ?
C26 C25 H25B 109.2 . . ?
H25A C25 H25B 107.9 . . ?

loop_
_geom_bond_atom_site_label_1
_geom_bond_atom_site_label_2
_geom_bond_distance
_geom_bond_site_symmetry_2
_geom_bond_publ_flag
O1 C1 1.231(2) . ?
N1 C5 1.3245(18) . ?
N1 C4 1.3411(19) . ?
C1 N4 1.336(2) . ?
C1 C2 1.469(2) . ?
C2 C3 1.394(2) . ?
C2 C4 1.395(2) . ?
O2 C24 1.403(4) . ?
O2 C25 1.408(4) . ?
N2 N3 1.3670(18) . ?
N2 C7 1.3739(19) . ?
N2 C4 1.3848(19) . ?
C3 N3 1.329(2) . ?
C3 H3 0.9300 . ?
N4 C20 1.445(2) . ?
N4 H4 0.85(3) . ?
C5 C6 1.419(2) . ?
C5 C14 1.480(2) . ?
N5 C23 1.445(3) . ?
N5 C26 1.456(3) . ?
N5 C22 1.459(2) . ?
C6 C7 1.365(2) . ?
C6 H6 0.9300 . ?
C7 C8 1.477(2) . ?
C8 C9 1.392(2) . ?
C8 C13 1.392(2) . ?
C10 C11 1.377(3) . ?
C10 C9 1.388(2) . ?
C10 H10 0.9300 . ?
C9 H9 0.9300 . ?
C13 C12 1.380(3) . ?
C13 H13 0.9300 . ?
C12 C11 1.377(3) . ?
C12 H12 0.9300 . ?
C11 H11 0.9300 . ?
C24 C23 1.510(3) . ?
C24 H24A 0.9700 . ?
C24 H24B 0.9700 . ?
C23 H23A 0.9700 . ?
C23 H23B 0.9700 . ?
C22 C21 1.515(3) . ?
C22 H22A 0.9700 . ?
C22 H22B 0.9700 . ?
C21 C20 1.522(3) . ?
C21 H21A 0.9700 . ?
C21 H21B 0.9700 . ?
C20 H20A 0.9700 . ?
C20 H20B 0.9700 . ?
C19 C18 1.379(2) . ?
C19 C14 1.390(2) . ?
C19 H19 0.9300 . ?
C18 C17 1.375(3) . ?
C18 H18 0.9300 . ?
C17 C16 1.377(3) . ?
C17 H17 0.9300 . ?
C16 C15 1.386(2) . ?
C16 H16 0.9300 . ?
C15 C14 1.391(2) . ?
C15 H15 0.9300 . ?
C26 C25 1.507(4) . ?
C26 H26A 0.9700 . ?
C26 H26B 0.9700 . ?
C25 H25A 0.9700 . ?
C25 H25B 0.9700 . ?

loop_
_geom_torsion_atom_site_label_1
_geom_torsion_atom_site_label_2
_geom_torsion_atom_site_label_3
_geom_torsion_atom_site_label_4
_geom_torsion
_geom_torsion_site_symmetry_1
_geom_torsion_site_symmetry_2
_geom_torsion_site_symmetry_3
_geom_torsion_site_symmetry_4
_geom_torsion_publ_flag
O1 C1 C2 C3 10.0(3) . . . . ?
N4 C1 C2 C3 -170.87(18) . . . . ?
O1 C1 C2 C4 -164.70(18) . . . . ?
N4 C1 C2 C4 14.4(3) . . . . ?
C4 C2 C3 N3 -0.8(2) . . . . ?
C1 C2 C3 N3 -176.57(17) . . . . ?
C2 C3 N3 N2 0.0(2) . . . . ?
C7 N2 N3 C3 177.45(16) . . . . ?
C4 N2 N3 C3 0.8(2) . . . . ?
O1 C1 N4 C20 4.9(3) . . . . ?
C2 C1 N4 C20 -174.24(15) . . . . ?
C5 N1 C4 N2 0.1(2) . . . . ?
C5 N1 C4 C2 174.19(16) . . . . ?
N3 N2 C4 N1 173.99(14) . . . . ?
C7 N2 C4 N1 -2.9(2) . . . . ?
N3 N2 C4 C2 -1.32(18) . . . . ?
C7 N2 C4 C2 -178.19(14) . . . . ?
C3 C2 C4 N1 -173.57(17) . . . . ?
C1 C2 C4 N1 2.1(3) . . . . ?
C3 C2 C4 N2 1.23(18) . . . . ?
C1 C2 C4 N2 176.88(16) . . . . ?
C4 N1 C5 C6 3.0(2) . . . . ?
C4 N1 C5 C14 -175.80(13) . . . . ?
N1 C5 C6 C7 -3.7(2) . . . . ?
C14 C5 C6 C7 175.08(14) . . . . ?
C5 C6 C7 N2 0.9(2) . . . . ?
C5 C6 C7 C8 -176.15(14) . . . . ?
N3 N2 C7 C6 -174.18(15) . . . . ?
C4 N2 C7 C6 2.2(2) . . . . ?
N3 N2 C7 C8 3.0(2) . . . . ?
C4 N2 C7 C8 179.40(14) . . . . ?
C6 C7 C8 C9 37.6(2) . . . . ?
N2 C7 C8 C9 -139.39(16) . . . . ?
C6 C7 C8 C13 -143.60(17) . . . . ?
N2 C7 C8 C13 39.5(2) . . . . ?
C11 C10 C9 C8 1.1(3) . . . . ?
C13 C8 C9 C10 -2.3(2) . . . . ?
C7 C8 C9 C10 176.60(15) . . . . ?
C9 C8 C13 C12 1.2(3) . . . . ?
C7 C8 C13 C12 -177.62(17) . . . . ?
C8 C13 C12 C11 1.1(3) . . . . ?
C9 C10 C11 C12 1.2(3) . . . . ?
C13 C12 C11 C10 -2.3(3) . . . . ?
C25 O2 C24 C23 58.0(3) . . . . ?
C26 N5 C23 C24 56.3(3) . . . . ?
C22 N5 C23 C24 178.33(19) . . . . ?
O2 C24 C23 N5 -59.0(3) . . . . ?
C23 N5 C22 C21 59.9(2) . . . . ?
C26 N5 C22 C21 -178.84(17) . . . . ?
N5 C22 C21 C20 168.66(16) . . . . ?
C1 N4 C20 C21 90.0(2) . . . . ?
C22 C21 C20 N4 55.0(2) . . . . ?
C14 C19 C18 C17 -0.5(3) . . . . ?
C19 C18 C17 C16 -0.1(3) . . . . ?
C18 C17 C16 C15 0.1(3) . . . . ?
C17 C16 C15 C14 0.5(3) . . . . ?
C18 C19 C14 C15 1.1(3) . . . . ?
C18 C19 C14 C5 -177.03(16) . . . . ?
C16 C15 C14 C19 -1.1(3) . . . . ?
C16 C15 C14 C5 177.07(17) . . . . ?
N1 C5 C14 C19 164.65(15) . . . . ?
C6 C5 C14 C19 -14.2(2) . . . . ?
N1 C5 C14 C15 -13.4(2) . . . . ?
C6 C5 C14 C15 167.75(15) . . . . ?
C23 N5 C26 C25 -55.9(3) . . . . ?
C22 N5 C26 C25 -179.6(2) . . . . ?
C24 O2 C25 C26 -57.0(3) . . . . ?
N5 C26 C25 O2 57.2(3) . . . . ?
